data_4510016
loop_
_publ_author_name
'Hoque, Md. Najbul'
'Basu, Arghya'
'Das, Gopal'

_publ_section_title
;
 Pyridine--Urea-Based Anion Receptor: Formation of Cyclic Sulfate--Water
 Hexamer and Dihydrogen Phosphate--Water Trimer in Hydrophobic Environment
;
_journal_issue 1
_journal_name_full 'Crystal Growth &amp; Design'
_journal_page_first 6
_journal_paper_doi 10.1021/cg4015724
_journal_volume 14
_journal_year 2014
_chemical_formula_moiety 'C13 H14 N6 O, O4 S, 3(H2 O)'
_chemical_formula_sum 'C13 H20 N6 O8 S'
_chemical_formula_weight 420.42
_chemical_name_systematic
; 
 ? 
;
_space_group_IT_number 2
_symmetry_cell_setting triclinic
_symmetry_space_group_name_Hall '-P 1'
_symmetry_space_group_name_H-M 'P -1'
_atom_sites_solution_hydrogens geom
_atom_sites_solution_primary direct
_atom_sites_solution_secondary difmap
_audit_creation_method SHELXL-97
_cell_angle_alpha 85.767(7)
_cell_angle_beta 87.441(8)
_cell_angle_gamma 66.606(9)
_cell_formula_units_Z 2
_cell_length_a 8.0541(8)
_cell_length_b 8.3073(8)
_cell_length_c 14.7666(13)
_cell_measurement_temperature 298(2)
_cell_measurement_theta_max 28.35
_cell_measurement_theta_min 2.33
_cell_volume 904.18(16)
_computing_cell_refinement 'Bruker SMART'
_computing_data_collection 'Bruker SMART'
_computing_data_reduction 'Bruker SAINT'
_computing_molecular_graphics 'Bruker SHELXTL'
_computing_publication_material 'Bruker SHELXTL'
_computing_structure_refinement 'Bruker SHELXTL'
_computing_structure_solution 'Bruker SHELXTL'
_diffrn_ambient_temperature 298(2)
_diffrn_measured_fraction_theta_full 0.997
_diffrn_measured_fraction_theta_max 0.997
_diffrn_measurement_device_type 'CCD area detector'
_diffrn_measurement_method 'phi and omega scans'
_diffrn_radiation_monochromator graphite
_diffrn_radiation_source 'fine-focus sealed tube'
_diffrn_radiation_type MoK\a
_diffrn_radiation_wavelength 0.71073
_diffrn_reflns_av_R_equivalents 0.0301
_diffrn_reflns_av_sigmaI/netI 0.0539
_diffrn_reflns_limit_h_max 10
_diffrn_reflns_limit_h_min -10
_diffrn_reflns_limit_k_max 9
_diffrn_reflns_limit_k_min -11
_diffrn_reflns_limit_l_max 18
_diffrn_reflns_limit_l_min -19
_diffrn_reflns_number 7190
_diffrn_reflns_theta_full 28.66
_diffrn_reflns_theta_max 28.66
_diffrn_reflns_theta_min 1.73
_exptl_absorpt_coefficient_mu 0.237
_exptl_absorpt_correction_T_max 0.996
_exptl_absorpt_correction_T_min 0.987
_exptl_absorpt_correction_type multi-scan
_exptl_absorpt_process_details 'SADABS (Sheldrick, 2007)'
_exptl_crystal_colour Colorless
_exptl_crystal_density_diffrn 1.544
_exptl_crystal_density_method 'not measured'
_exptl_crystal_description Block
_exptl_crystal_F_000 440.0
_exptl_crystal_size_max 0.32
_exptl_crystal_size_mid 0.25
_exptl_crystal_size_min 0.20
_refine_diff_density_max 0.249
_refine_diff_density_min -0.353
_refine_diff_density_rms 0.055
_refine_ls_extinction_method SHELXL
_refine_ls_goodness_of_fit_ref 1.033
_refine_ls_hydrogen_treatment mixed
_refine_ls_matrix_type full
_refine_ls_number_parameters 276
_refine_ls_number_reflns 4095
_refine_ls_number_restraints 3
_refine_ls_restrained_S_all 1.033
_refine_ls_R_factor_all 0.0706
_refine_ls_R_factor_gt 0.0482
_refine_ls_shift/su_max 0.032
_refine_ls_shift/su_mean 0.003
_refine_ls_structure_factor_coef Fsqd
_refine_ls_weighting_details 'calc w=1/[\s^2^(Fo^2^)+(0.0533P)^2^+0.1445P] where P=(Fo^2^+2Fc^2^)/3'
_refine_ls_weighting_scheme calc
_refine_ls_wR_factor_gt 0.1108
_refine_ls_wR_factor_ref 0.1290
_reflns_number_gt 2955
_reflns_number_total 4602
_reflns_threshold_expression >2sigma(I)
_cod_data_source_file cg4015724_si_002.cif
_cod_data_source_block LH2-SO4-3H2O
_cod_depositor_comments
;
The following automatic conversions were performed:

'_symmetry_cell_setting' value 'Triclinic' changed to 'triclinic'
according to
/usr/data/users/saulius/automatic-downloads/current/ACS/lib/dictionaries/cif_core.dic
dictionary named 'cif_core.dic' version 2.4.2 from
2011-04-26.

'_exptl_absorpt_correction_type' value 'Multi-scan'
changed to 'multi-scan' according to
/usr/data/users/saulius/automatic-downloads/current/ACS/lib/dictionaries/cif_core.dic
dictionary named 'cif_core.dic' version 2.4.2 from 2011-04-26.

Automatic conversion script
Id: cif_fix_values 2281 2013-09-26 08:29:07Z andrius 
;
_cod_original_sg_symbol_H-M P-1
_cod_database_code 4510016

loop_
_symmetry_equiv_pos_as_xyz
'x, y, z'
'-x, -y, -z'

loop_
_atom_site_label
_atom_site_type_symbol
_atom_site_fract_x
_atom_site_fract_y
_atom_site_fract_z
_atom_site_U_iso_or_equiv
_atom_site_adp_type
_atom_site_occupancy
_atom_site_symmetry_multiplicity
_atom_site_calc_flag
_atom_site_refinement_flags
S1 S 0.51013(7) 0.60577(7) 0.24645(4) 0.03262(17) Uani 1 1 d .
O5 O 0.6244(2) 0.42105(19) 0.22713(10) 0.0438(4) Uani 1 1 d .
O7 O 0.3948(2) 0.6091(2) 0.32621(11) 0.0506(5) Uani 1 1 d .
O8 O 0.4012(2) 0.6963(2) 0.16717(11) 0.0503(5) Uani 1 1 d .
O6 O 0.6296(2) 0.6939(2) 0.26761(12) 0.0485(4) Uani 1 1 d .
O1 O 1.1459(2) 0.0897(2) 0.00623(10) 0.0424(4) Uani 1 1 d .
O3 O 0.0680(3) 0.3254(2) 0.83453(14) 0.0520(5) Uani 1 1 d GD
N2 N 0.9631(2) 0.0567(2) 0.22043(12) 0.0342(4) Uani 1 1 d .
N1 N 0.7425(3) 0.1691(3) 0.36637(14) 0.0365(5) Uani 1 1 d .
N3 N 1.0769(3) 0.0086(2) 0.14772(12) 0.0376(5) Uani 1 1 d .
H3N H 1.1676 -0.0912 0.1488 0.045 Uiso 1 1 calc R
O4 O 0.8024(2) 0.5485(3) 0.58310(17) 0.0751(7) Uani 1 1 d GD
H4A H 0.7589 0.4902 0.6193 0.113 Uiso 1 1 d G
O2 O 0.1439(3) 0.5202(4) 0.59663(16) 0.0928(8) Uani 1 1 d G
H2A H 0.0392 0.5215 0.6084 0.139 Uiso 1 1 d G
H2B H 0.2164 0.4581 0.6378 0.139 Uiso 1 1 d G
N4 N 0.8906(2) 0.2731(2) 0.07835(12) 0.0364(5) Uani 1 1 d .
H4N H 0.8240 0.2947 0.1268 0.044 Uiso 1 1 calc R
N6 N 0.7630(3) 0.6140(3) -0.14529(12) 0.0362(5) Uani 1 1 d .
N5 N 0.8491(2) 0.3866(2) 0.00359(12) 0.0342(4) Uani 1 1 d .
C1 C 0.8702(3) 0.0033(3) 0.36743(15) 0.0355(5) Uani 1 1 d .
C7 C 1.0437(3) 0.1227(3) 0.07253(14) 0.0330(5) Uani 1 1 d .
C9 C 0.6557(3) 0.6500(3) -0.07050(14) 0.0323(5) Uani 1 1 d .
C6 C 0.9911(3) -0.0518(3) 0.28976(15) 0.0378(5) Uani 1 1 d .
H6 H 1.0857 -0.1621 0.2903 0.045 Uiso 1 1 calc R
C5 C 0.6337(3) 0.2318(3) 0.43759(17) 0.0445(6) Uani 1 1 d .
H5 H 0.5503 0.3479 0.4346 0.053 Uiso 1 1 calc R
C8 C 0.7039(3) 0.5247(3) 0.00722(15) 0.0358(5) Uani 1 1 d .
H7 H 0.6302 0.5447 0.0590 0.043 Uiso 1 1 calc R
C3 C 0.7672(4) -0.0432(3) 0.51781(17) 0.0528(7) Uani 1 1 d .
H3 H 0.7743 -0.1171 0.5692 0.063 Uiso 1 1 calc R
C13 C 0.7305(4) 0.7256(3) -0.21895(16) 0.0460(6) Uani 1 1 d .
H13 H 0.8079 0.6960 -0.2693 0.055 Uiso 1 1 calc R
C10 C 0.5059(3) 0.8070(3) -0.07049(16) 0.0418(6) Uani 1 1 d .
H10 H 0.4288 0.8338 -0.0200 0.050 Uiso 1 1 calc R
C2 C 0.8818(4) -0.1055(3) 0.44416(16) 0.0479(6) Uani 1 1 d .
H2 H 0.9668 -0.2209 0.4465 0.057 Uiso 1 1 calc R
C4 C 0.6433(4) 0.1275(4) 0.51497(17) 0.0495(7) Uani 1 1 d .
H4 H 0.5675 0.1714 0.5646 0.059 Uiso 1 1 calc R
C12 C 0.5835(4) 0.8835(3) -0.22064(18) 0.0516(7) Uani 1 1 d .
H12 H 0.5606 0.9617 -0.2715 0.062 Uiso 1 1 calc R
C11 C 0.4709(4) 0.9235(3) -0.14526(18) 0.0511(7) Uani 1 1 d .
H11 H 0.3707 1.0297 -0.1450 0.061 Uiso 1 1 calc R
H6N H 0.866(4) 0.505(4) -0.1478(18) 0.065(8) Uiso 1 1 d .
H1N H 0.730(4) 0.236(4) 0.3188(19) 0.065(9) Uiso 1 1 d .
H3A H 0.165(3) 0.319(4) 0.8077(18) 0.065(9) Uiso 1 1 d D
H3B H 0.092(4) 0.277(4) 0.8887(13) 0.080(12) Uiso 1 1 d D
H4B H 0.806(4) 0.501(4) 0.5359(14) 0.053(10) Uiso 1 1 d D

loop_
_atom_site_aniso_label
_atom_site_aniso_U_11
_atom_site_aniso_U_22
_atom_site_aniso_U_33
_atom_site_aniso_U_23
_atom_site_aniso_U_13
_atom_site_aniso_U_12
S1 0.0329(3) 0.0235(3) 0.0334(3) 0.0022(2) 0.0044(2) -0.0038(2)
O5 0.0509(10) 0.0247(8) 0.0397(9) 0.0006(7) 0.0029(8) 0.0012(8)
O7 0.0529(10) 0.0461(11) 0.0462(10) -0.0008(8) 0.0203(9) -0.0151(9)
O8 0.0466(10) 0.0411(10) 0.0409(9) 0.0037(8) -0.0071(8) 0.0061(8)
O6 0.0477(10) 0.0383(10) 0.0610(11) 0.0059(8) -0.0017(9) -0.0200(8)
O1 0.0385(9) 0.0403(10) 0.0398(9) -0.0022(7) 0.0081(7) -0.0074(8)
O3 0.0425(10) 0.0429(11) 0.0554(13) 0.0014(9) 0.0118(9) -0.0028(9)
N2 0.0355(10) 0.0271(10) 0.0342(10) -0.0021(8) 0.0010(8) -0.0063(8)
N1 0.0393(11) 0.0268(10) 0.0369(11) 0.0030(8) 0.0018(9) -0.0073(9)
N3 0.0355(10) 0.0275(10) 0.0370(10) -0.0006(8) 0.0020(8) 0.0006(8)
O4 0.0652(14) 0.0746(17) 0.0824(18) 0.0107(14) 0.0142(13) -0.0288(13)
O2 0.1047(19) 0.109(2) 0.0891(17) 0.0406(15) -0.0494(14) -0.0707(18)
N4 0.0368(10) 0.0309(10) 0.0314(10) 0.0023(8) 0.0034(8) -0.0038(9)
N6 0.0403(11) 0.0266(10) 0.0360(10) -0.0014(8) 0.0038(9) -0.0077(9)
N5 0.0359(10) 0.0290(10) 0.0336(10) 0.0022(8) -0.0001(8) -0.0091(8)
C1 0.0410(12) 0.0241(11) 0.0387(12) 0.0001(9) -0.0028(10) -0.0100(10)
C7 0.0334(11) 0.0269(11) 0.0348(12) -0.0021(9) -0.0025(10) -0.0076(10)
C9 0.0342(11) 0.0250(11) 0.0349(11) -0.0034(9) 0.0010(9) -0.0084(9)
C6 0.0410(12) 0.0246(12) 0.0410(13) -0.0001(10) -0.0017(11) -0.0061(10)
C5 0.0440(13) 0.0336(13) 0.0500(14) -0.0031(11) 0.0068(12) -0.0097(11)
C8 0.0344(11) 0.0311(12) 0.0347(12) -0.0015(9) 0.0039(10) -0.0058(10)
C3 0.0703(18) 0.0416(15) 0.0431(14) 0.0077(12) 0.0042(13) -0.0207(14)
C13 0.0578(16) 0.0380(14) 0.0402(13) -0.0002(11) 0.0050(12) -0.0178(13)
C10 0.0392(13) 0.0322(13) 0.0456(14) -0.0044(10) 0.0056(11) -0.0054(11)
C2 0.0604(16) 0.0278(13) 0.0465(14) 0.0047(11) 0.0005(13) -0.0093(12)
C4 0.0570(16) 0.0481(16) 0.0411(14) -0.0025(12) 0.0100(12) -0.0196(14)
C12 0.0646(17) 0.0334(14) 0.0503(15) 0.0115(12) -0.0098(13) -0.0138(13)
C11 0.0480(14) 0.0276(13) 0.0631(17) 0.0029(12) -0.0026(13) -0.0002(11)

loop_
_atom_type_symbol
_atom_type_description
_atom_type_scat_dispersion_real
_atom_type_scat_dispersion_imag
_atom_type_scat_source
C C 0.0033 0.0016 'International Tables Vol C Tables 4.2.6.8 and 6.1.1.4'
H H 0.0000 0.0000 'International Tables Vol C Tables 4.2.6.8 and 6.1.1.4'
N N 0.0061 0.0033 'International Tables Vol C Tables 4.2.6.8 and 6.1.1.4'
O O 0.0106 0.0060 'International Tables Vol C Tables 4.2.6.8 and 6.1.1.4'
S S 0.1246 0.1234 'International Tables Vol C Tables 4.2.6.8 and 6.1.1.4'

loop_
_geom_angle_atom_site_label_1
_geom_angle_atom_site_label_2
_geom_angle_atom_site_label_3
_geom_angle
O7 S1 O8 110.93(10)
O7 S1 O6 107.89(10)
O8 S1 O6 109.87(11)
O7 S1 O5 109.69(9)
O8 S1 O5 109.87(10)
O6 S1 O5 108.53(10)
C6 N2 N3 118.38(18)
C5 N1 C1 122.5(2)
N2 N3 C7 118.36(17)
N5 N4 C7 116.53(16)
C13 N6 C9 122.4(2)
C8 N5 N4 117.12(17)
N1 C1 C2 118.0(2)
N1 C1 C6 119.3(2)
C2 C1 C6 122.7(2)
O1 C7 N3 121.33(19)
O1 C7 N4 123.9(2)
N3 C7 N4 114.78(17)
N6 C9 C10 118.5(2)
N6 C9 C8 118.82(19)
C10 C9 C8 122.62(19)
N2 C6 C1 117.6(2)
N1 C5 C4 120.8(2)
N5 C8 C9 118.94(18)
C4 C3 C2 120.0(2)
N6 C13 C12 120.4(2)
C11 C10 C9 119.9(2)
C3 C2 C1 120.1(2)
C5 C4 C3 118.5(2)
C13 C12 C11 118.5(2)
C10 C11 C12 120.3(2)

loop_
_geom_bond_atom_site_label_1
_geom_bond_atom_site_label_2
_geom_bond_distance
S1 O7 1.4622(15)
S1 O8 1.4640(17)
S1 O6 1.4764(17)
S1 O5 1.4841(15)
O1 C7 1.224(2)
N2 C6 1.279(3)
N2 N3 1.355(2)
N1 C5 1.335(3)
N1 C1 1.352(3)
N3 C7 1.368(3)
N4 N5 1.360(2)
N4 C7 1.369(3)
N6 C13 1.340(3)
N6 C9 1.347(3)
N5 C8 1.275(3)
C1 C2 1.378(3)
C1 C6 1.448(3)
C9 C10 1.381(3)
C9 C8 1.447(3)
C5 C4 1.368(3)
C3 C4 1.371(4)
C3 C2 1.384(3)
C13 C12 1.374(4)
C10 C11 1.374(3)
C12 C11 1.378(3)
